data_1564591
loop_
_publ_author_name
'Skvortsov, Grigorii G.'
'Fukin, Georgy K.'
'Cherkasov, Anton V.'
'Kovylina, Tatyana A.'
'Trifonov, Alexander A.'

_publ_section_title
;
 Monoanionic triketiminate ligands: Peculiarity of coordination mode to
 lithium and rare earth ions
;
_journal_name_full 'Inorganica Chimica Acta'
_journal_page_first 119623
_journal_paper_doi 10.1016/j.ica.2020.119623
_journal_volume 508
_journal_year 2020
_chemical_formula_moiety 'C42 H58 Cl2 N3 O2 Y, 0.5(C7 H8)'
_chemical_formula_sum 'C45.5 H62 Cl2 N3 O2 Y'
_chemical_formula_weight 842.79
_space_group_crystal_system monoclinic
_space_group_IT_number 14
_space_group_name_Hall '-P 2ybc'
_space_group_name_H-M_alt 'P 1 21/c 1'
_atom_sites_solution_hydrogens geom
_atom_sites_solution_primary dual
_atom_sites_solution_secondary difmap
_audit_creation_method SHELXL-2018/3
_cell_angle_alpha 90
_cell_angle_beta 90.882(3)
_cell_angle_gamma 90
_cell_formula_units_Z 4
_cell_length_a 10.9044(18)
_cell_length_b 10.4131(17)
_cell_length_c 37.838(5)
_cell_measurement_reflns_used 9982
_cell_measurement_temperature 100(2)
_cell_measurement_theta_max 29.93
_cell_measurement_theta_min 2.71
_cell_volume 4295.9(11)
_computing_cell_refinement 'Saint 8.34a'
_computing_data_collection 'Saint 8.34a'
_computing_data_reduction 'Saint 8.34a'
_computing_structure_refinement 'SHELXL 2018/3'
_computing_structure_solution 'SHELXT 2014/5'
_diffrn_ambient_temperature 100(2)
_diffrn_measured_fraction_theta_full 0.999
_diffrn_measured_fraction_theta_max 0.990
_diffrn_measurement_device_type 'Bruker D8 Quest (CMOS)'
_diffrn_measurement_method '\w scans'
_diffrn_radiation_type MoK\a
_diffrn_radiation_wavelength 0.71073
_diffrn_reflns_av_R_equivalents 0.0735
_diffrn_reflns_av_unetI/netI 0.0548
_diffrn_reflns_Laue_measured_fraction_full 0.999
_diffrn_reflns_Laue_measured_fraction_max 0.990
_diffrn_reflns_limit_h_max 15
_diffrn_reflns_limit_h_min -15
_diffrn_reflns_limit_k_max 14
_diffrn_reflns_limit_k_min -14
_diffrn_reflns_limit_l_max 52
_diffrn_reflns_limit_l_min -52
_diffrn_reflns_number 58444
_diffrn_reflns_point_group_measured_fraction_full 0.999
_diffrn_reflns_point_group_measured_fraction_max 0.990
_diffrn_reflns_theta_full 25.242
_diffrn_reflns_theta_max 29.872
_diffrn_reflns_theta_min 2.705
_diffrn_source 'microfocus tube'
_exptl_absorpt_coefficient_mu 1.522
_exptl_absorpt_correction_T_max 0.648
_exptl_absorpt_correction_T_min 0.458
_exptl_absorpt_correction_type multi-scan
_exptl_absorpt_process_details SADABS
_exptl_crystal_colour colourless
_exptl_crystal_density_diffrn 1.303
_exptl_crystal_description plate
_exptl_crystal_F_000 1780
_exptl_crystal_size_max 0.580
_exptl_crystal_size_mid 0.360
_exptl_crystal_size_min 0.140
_refine_diff_density_max 0.756
_refine_diff_density_min -0.567
_refine_diff_density_rms 0.075
_refine_ls_extinction_coef .
_refine_ls_extinction_method none
_refine_ls_goodness_of_fit_ref 1.034
_refine_ls_hydrogen_treatment constr
_refine_ls_matrix_type full
_refine_ls_number_parameters 533
_refine_ls_number_reflns 12261
_refine_ls_number_restraints 2
_refine_ls_restrained_S_all 1.034
_refine_ls_R_factor_all 0.0647
_refine_ls_R_factor_gt 0.0414
_refine_ls_shift/su_max 0.005
_refine_ls_shift/su_mean 0.000
_refine_ls_structure_factor_coef Fsqd
_refine_ls_weighting_details 'w=1/[\s^2^(Fo^2^)+(0.0370P)^2^+2.5704P] where P=(Fo^2^+2Fc^2^)/3'
_refine_ls_weighting_scheme calc
_refine_ls_wR_factor_gt 0.0854
_refine_ls_wR_factor_ref 0.0928
_reflns_Friedel_coverage 0.000
_reflns_Friedel_fraction_full .
_reflns_Friedel_fraction_max .
_reflns_number_gt 9534
_reflns_number_total 12261
_reflns_threshold_expression 'I > 2\s(I)'
_cod_data_source_file ICA-2020-508-119623.cif
_cod_data_source_block 07-ycl2nn
_cod_original_sg_symbol_H-M 'P 21/c'
_cod_original_formula_sum 'C45.50 H62 Cl2 N3 O2 Y'
_cod_database_code 1564591
_shelx_shelxl_version_number 2018/3
_shelx_space_group_comment
;
The symmetry employed for this shelxl refinement is uniquely defined
by the following loop, which should always be used as a source of
symmetry information in preference to the above space-group names.
They are only intended as comments.
;
_shelx_estimated_absorpt_t_min 0.472
_shelx_estimated_absorpt_t_max 0.815

loop_
_space_group_symop_operation_xyz
'x, y, z'
'-x, y+1/2, -z+1/2'
'-x, -y, -z'
'x, -y-1/2, z-1/2'

loop_
_atom_site_label
_atom_site_type_symbol
_atom_site_fract_x
_atom_site_fract_y
_atom_site_fract_z
_atom_site_U_iso_or_equiv
_atom_site_adp_type
_atom_site_occupancy
_atom_site_site_symmetry_order
_atom_site_calc_flag
_atom_site_refinement_flags_posn
_atom_site_refinement_flags_adp
_atom_site_refinement_flags_occupancy
_atom_site_disorder_assembly
_atom_site_disorder_group
Y1 Y 0.21701(2) 0.45346(2) 0.66686(2) 0.01202(5) Uani 1 1 d . . . . .
Cl1 Cl 0.00829(4) 0.35988(5) 0.68399(2) 0.02038(11) Uani 1 1 d . . . . .
Cl2 Cl 0.40140(4) 0.60566(5) 0.65994(2) 0.01822(10) Uani 1 1 d . . . . .
N1 N 0.23638(14) 0.34960(16) 0.61286(4) 0.0129(3) Uani 1 1 d . . . . .
N2 N 0.33420(14) 0.27190(15) 0.67922(4) 0.0125(3) Uani 1 1 d . . . . .
N3 N 0.59445(15) 0.18427(16) 0.58479(4) 0.0144(3) Uani 1 1 d . . . . .
C1 C 0.31752(17) 0.26745(18) 0.60047(5) 0.0126(4) Uani 1 1 d . . . . .
C2 C 0.41002(17) 0.20753(18) 0.62154(5) 0.0115(4) Uani 1 1 d . . . . .
C3 C 0.41073(17) 0.20532(18) 0.65893(5) 0.0116(4) Uani 1 1 d . . . . .
C4 C 0.30544(19) 0.2301(2) 0.56202(5) 0.0186(4) Uani 1 1 d . . . . .
H4A H 0.306674 0.307586 0.547316 0.028 Uiso 1 1 calc R U . . .
H4B H 0.227875 0.184391 0.558093 0.028 Uiso 1 1 calc R U . . .
H4C H 0.373942 0.174172 0.555679 0.028 Uiso 1 1 calc R U . . .
C5 C 0.50833(17) 0.13266(19) 0.60218(5) 0.0134(4) Uani 1 1 d . . . . .
C6 C 0.50313(19) -0.01618(19) 0.59883(5) 0.0178(4) Uani 1 1 d . . . . .
C7 C 0.4963(2) -0.0519(2) 0.55937(6) 0.0263(5) Uani 1 1 d . . . . .
H7A H 0.499744 -0.145503 0.556856 0.039 Uiso 1 1 calc R U . . .
H7B H 0.565527 -0.013053 0.547104 0.039 Uiso 1 1 calc R U . . .
H7C H 0.419171 -0.019933 0.549043 0.039 Uiso 1 1 calc R U . . .
C8 C 0.3913(2) -0.0747(2) 0.61609(7) 0.0282(5) Uani 1 1 d . . . . .
H8A H 0.389944 -0.167502 0.611718 0.042 Uiso 1 1 calc R U . . .
H8B H 0.316783 -0.035678 0.606077 0.042 Uiso 1 1 calc R U . . .
H8C H 0.395165 -0.058835 0.641611 0.042 Uiso 1 1 calc R U . . .
C9 C 0.6216(2) -0.0783(2) 0.61365(6) 0.0267(5) Uani 1 1 d . . . . .
H9A H 0.622614 -0.169708 0.607509 0.040 Uiso 1 1 calc R U . . .
H9B H 0.624513 -0.068805 0.639415 0.040 Uiso 1 1 calc R U . . .
H9C H 0.693013 -0.035801 0.603432 0.040 Uiso 1 1 calc R U . . .
C10 C 0.60737(17) 0.31837(19) 0.57944(5) 0.0146(4) Uani 1 1 d . . . . .
C11 C 0.64089(18) 0.4050(2) 0.60626(5) 0.0159(4) Uani 1 1 d . . . . .
C12 C 0.65543(19) 0.5337(2) 0.59751(6) 0.0194(4) Uani 1 1 d . . . . .
H12A H 0.675248 0.593647 0.615638 0.023 Uiso 1 1 calc R U . . .
C13 C 0.6419(2) 0.5764(2) 0.56332(6) 0.0219(4) Uani 1 1 d . . . . .
H13A H 0.649555 0.665177 0.558064 0.026 Uiso 1 1 calc R U . . .
C14 C 0.61704(19) 0.4894(2) 0.53668(6) 0.0206(4) Uani 1 1 d . . . . .
H14A H 0.610762 0.518515 0.512927 0.025 Uiso 1 1 calc R U . . .
C15 C 0.60109(18) 0.3600(2) 0.54399(5) 0.0175(4) Uani 1 1 d . . . . .
C16 C 0.66788(19) 0.3626(2) 0.64343(5) 0.0201(4) Uani 1 1 d . . . . .
H16A H 0.736358 0.412933 0.653198 0.030 Uiso 1 1 calc R U . . .
H16B H 0.689799 0.271311 0.643516 0.030 Uiso 1 1 calc R U . . .
H16C H 0.595140 0.375749 0.657886 0.030 Uiso 1 1 calc R U . . .
C17 C 0.5833(2) 0.2660(2) 0.51420(5) 0.0237(5) Uani 1 1 d . . . . .
H17A H 0.580609 0.312388 0.491664 0.036 Uiso 1 1 calc R U . . .
H17B H 0.506019 0.219534 0.517292 0.036 Uiso 1 1 calc R U . . .
H17C H 0.651549 0.204811 0.514215 0.036 Uiso 1 1 calc R U . . .
C18 C 0.50370(18) 0.12105(19) 0.67778(5) 0.0161(4) Uani 1 1 d . . . . .
H18A H 0.543148 0.169719 0.696982 0.024 Uiso 1 1 calc R U . . .
H18B H 0.565903 0.093059 0.661017 0.024 Uiso 1 1 calc R U . . .
H18C H 0.462325 0.045744 0.687548 0.024 Uiso 1 1 calc R U . . .
C19 C 0.14211(18) 0.3955(2) 0.58882(5) 0.0152(4) Uani 1 1 d . . . . .
C20 C 0.16374(19) 0.5080(2) 0.56960(5) 0.0186(4) Uani 1 1 d . . . . .
C21 C 0.0691(2) 0.5566(2) 0.54832(6) 0.0271(5) Uani 1 1 d . . . . .
H21A H 0.082198 0.632915 0.535169 0.033 Uiso 1 1 calc R U . . .
C22 C -0.0427(2) 0.4960(3) 0.54602(6) 0.0302(5) Uani 1 1 d . . . . .
H22A H -0.106420 0.531051 0.531597 0.036 Uiso 1 1 calc R U . . .
C23 C -0.0622(2) 0.3841(2) 0.56471(6) 0.0262(5) Uani 1 1 d . . . . .
H23A H -0.139766 0.342873 0.563039 0.031 Uiso 1 1 calc R U . . .
C24 C 0.02984(19) 0.3306(2) 0.58596(5) 0.0193(4) Uani 1 1 d . . . . .
C25 C 0.2867(2) 0.5735(2) 0.57068(6) 0.0265(5) Uani 1 1 d . . . . .
H25A H 0.281848 0.654077 0.557371 0.040 Uiso 1 1 calc R U . . .
H25B H 0.348148 0.517251 0.560103 0.040 Uiso 1 1 calc R U . . .
H25C H 0.310144 0.591688 0.595280 0.040 Uiso 1 1 calc R U . . .
C26 C 0.0090(2) 0.2041(2) 0.60372(6) 0.0252(5) Uani 1 1 d . . . . .
H26A H -0.078813 0.192754 0.607889 0.038 Uiso 1 1 calc R U . . .
H26B H 0.053915 0.202092 0.626351 0.038 Uiso 1 1 calc R U . . .
H26C H 0.038279 0.134604 0.588551 0.038 Uiso 1 1 calc R U . . .
C27 C 0.32934(17) 0.23627(19) 0.71604(5) 0.0135(4) Uani 1 1 d . . . . .
C28 C 0.24853(18) 0.1373(2) 0.72576(5) 0.0166(4) Uani 1 1 d . . . . .
C29 C 0.2375(2) 0.1063(2) 0.76129(5) 0.0208(4) Uani 1 1 d . . . . .
H29A H 0.181794 0.040987 0.768066 0.025 Uiso 1 1 calc R U . . .
C30 C 0.3064(2) 0.1691(2) 0.78690(6) 0.0232(5) Uani 1 1 d . . . . .
H30A H 0.297923 0.147115 0.811105 0.028 Uiso 1 1 calc R U . . .
C31 C 0.38747(19) 0.2639(2) 0.77718(5) 0.0198(4) Uani 1 1 d . . . . .
H31A H 0.435636 0.305578 0.794899 0.024 Uiso 1 1 calc R U . . .
C32 C 0.40040(18) 0.3001(2) 0.74194(5) 0.0157(4) Uani 1 1 d . . . . .
C33 C 0.1775(2) 0.0639(2) 0.69814(6) 0.0207(4) Uani 1 1 d . . . . .
H33A H 0.128344 -0.002585 0.709541 0.031 Uiso 1 1 calc R U . . .
H33B H 0.234548 0.023668 0.681727 0.031 Uiso 1 1 calc R U . . .
H33C H 0.123192 0.122796 0.685105 0.031 Uiso 1 1 calc R U . . .
C34 C 0.49272(19) 0.4009(2) 0.73292(5) 0.0185(4) Uani 1 1 d . . . . .
H34A H 0.504658 0.458603 0.753151 0.028 Uiso 1 1 calc R U . . .
H34B H 0.463075 0.450335 0.712469 0.028 Uiso 1 1 calc R U . . .
H34C H 0.570827 0.359833 0.727245 0.028 Uiso 1 1 calc R U . . .
O1 O 0.09161(13) 0.63150(13) 0.64779(4) 0.0182(3) Uani 1 1 d . . . . .
C35 C -0.0396(2) 0.6240(2) 0.63917(7) 0.0270(5) Uani 1 1 d . . . . .
H35A H -0.087211 0.605615 0.660667 0.032 Uiso 1 1 calc R U . . .
H35B H -0.055698 0.555082 0.621675 0.032 Uiso 1 1 calc R U . . .
C36 C -0.0752(3) 0.7534(3) 0.62398(9) 0.0460(8) Uani 1 1 d . . . . .
H36A H -0.132257 0.798814 0.639781 0.055 Uiso 0.557(16) 1 calc R U P A 1
H36B H -0.114729 0.743591 0.600412 0.055 Uiso 0.557(16) 1 calc R U P A 1
H36C H -0.072578 0.752467 0.597841 0.055 Uiso 0.443(16) 1 calc R U P A 2
H36D H -0.158404 0.778701 0.631406 0.055 Uiso 0.443(16) 1 calc R U P A 2
C37 C 0.0468(7) 0.8267(7) 0.6212(3) 0.043(2) Uani 0.557(16) 1 d . . P A 1
H37A H 0.085782 0.812114 0.598139 0.051 Uiso 0.557(16) 1 calc R U P A 1
H37B H 0.035331 0.920042 0.624915 0.051 Uiso 0.557(16) 1 calc R U P A 1
C38 C 0.1203(8) 0.7670(7) 0.6511(3) 0.0329(18) Uani 0.557(16) 1 d . . P A 1
H38A H 0.209162 0.782602 0.648217 0.039 Uiso 0.557(16) 1 calc R U P A 1
H38B H 0.094713 0.801057 0.674235 0.039 Uiso 0.557(16) 1 calc R U P A 1
C37* C 0.0191(9) 0.8413(8) 0.6391(4) 0.042(3) Uani 0.443(16) 1 d . . P A 2
H37C H 0.001917 0.863789 0.663909 0.050 Uiso 0.443(16) 1 calc R U P A 2
H37D H 0.026661 0.920785 0.624912 0.050 Uiso 0.443(16) 1 calc R U P A 2
C38* C 0.1342(9) 0.7555(9) 0.6361(3) 0.0243(18) Uani 0.443(16) 1 d . . P A 2
H38C H 0.163024 0.751663 0.611481 0.029 Uiso 0.443(16) 1 calc R U P A 2
H38D H 0.201663 0.787463 0.651594 0.029 Uiso 0.443(16) 1 calc R U P A 2
O2 O 0.21196(13) 0.53909(15) 0.72499(4) 0.0210(3) Uani 1 1 d . . . . .
C39 C 0.1409(2) 0.4869(2) 0.75421(5) 0.0248(5) Uani 1 1 d . . . . .
H39A H 0.161188 0.395352 0.758302 0.030 Uiso 1 1 calc R U . . .
H39B H 0.051796 0.494570 0.749250 0.030 Uiso 1 1 calc R U . . .
C40 C 0.1782(2) 0.5677(3) 0.78576(6) 0.0330(6) Uani 1 1 d . . . . .
H40A H 0.112042 0.571657 0.803356 0.040 Uiso 1 1 calc R U . . .
H40B H 0.253851 0.534361 0.797272 0.040 Uiso 1 1 calc R U . . .
C41 C 0.1997(2) 0.6971(3) 0.76906(6) 0.0349(6) Uani 1 1 d . . . . .
H41A H 0.121227 0.741710 0.763892 0.042 Uiso 1 1 calc R U . . .
H41B H 0.251518 0.752302 0.784484 0.042 Uiso 1 1 calc R U . . .
C42 C 0.2644(2) 0.6627(2) 0.73573(6) 0.0295(5) Uani 1 1 d . . . . .
H42A H 0.249637 0.728585 0.717280 0.035 Uiso 1 1 calc R U . . .
H42B H 0.353842 0.655031 0.740104 0.035 Uiso 1 1 calc R U . . .
C1S C 0.0498(4) 0.0360(4) 0.49259(11) 0.0374(12) Uani 0.5 1 d DG . P B -1
C2S C -0.0366(4) 0.1018(3) 0.51226(10) 0.045(6) Uani 0.5 1 d DG . P B -1
H2SA H -0.028780 0.191827 0.515721 0.054 Uiso 0.5 1 calc R U P B -1
C3S C -0.1344(3) 0.0359(4) 0.52686(10) 0.0373(12) Uani 0.5 1 d G . P B -1
H3SA H -0.193460 0.080890 0.540300 0.045 Uiso 0.5 1 calc R U P B -1
C4S C -0.1459(4) -0.0958(4) 0.52179(12) 0.041(3) Uani 0.5 1 d G . P B -1
H4SA H -0.212724 -0.140804 0.531767 0.049 Uiso 0.5 1 calc R U P B -1
C5S C -0.0595(4) -0.1616(3) 0.50212(11) 0.0409(14) Uani 0.5 1 d G . P B -1
H5SA H -0.067306 -0.251563 0.498655 0.049 Uiso 0.5 1 calc R U P B -1
C6S C 0.0383(4) -0.0957(4) 0.48752(10) 0.030(5) Uani 0.5 1 d DG . P B -1
H6SA H 0.097376 -0.140629 0.474075 0.036 Uiso 0.5 1 calc R U P B -1
C7S C 0.1588(7) 0.1076(7) 0.4769(2) 0.056(4) Uani 0.5 1 d D . P B -1
H7SA H 0.145698 0.200398 0.479030 0.084 Uiso 0.5 1 calc R U P B -1
H7SB H 0.166407 0.084743 0.451916 0.084 Uiso 0.5 1 calc R U P B -1
H7SC H 0.234099 0.083587 0.489743 0.084 Uiso 0.5 1 calc R U P B -1

loop_
_atom_site_aniso_label
_atom_site_aniso_U_11
_atom_site_aniso_U_22
_atom_site_aniso_U_33
_atom_site_aniso_U_23
_atom_site_aniso_U_13
_atom_site_aniso_U_12
Y1 0.01220(9) 0.01163(9) 0.01224(8) -0.00044(7) 0.00065(6) 0.00011(7)
Cl1 0.0162(2) 0.0234(3) 0.0216(2) 0.0022(2) 0.00274(18) -0.00468(19)
Cl2 0.0163(2) 0.0176(2) 0.0207(2) 0.00167(19) -0.00084(18) -0.00336(18)
N1 0.0130(8) 0.0144(8) 0.0112(7) 0.0017(6) -0.0014(6) 0.0013(6)
N2 0.0147(8) 0.0132(8) 0.0094(7) 0.0008(6) -0.0017(6) -0.0019(6)
N3 0.0144(8) 0.0153(8) 0.0133(8) -0.0010(6) -0.0013(6) 0.0006(6)
C1 0.0131(9) 0.0121(9) 0.0126(9) -0.0001(7) 0.0002(7) -0.0025(7)
C2 0.0118(9) 0.0097(9) 0.0129(9) -0.0006(7) -0.0002(7) 0.0004(7)
C3 0.0118(8) 0.0094(9) 0.0135(9) 0.0012(7) -0.0021(7) -0.0030(7)
C4 0.0177(10) 0.0253(11) 0.0127(9) -0.0032(8) -0.0024(7) 0.0053(8)
C5 0.0150(9) 0.0142(9) 0.0109(8) -0.0007(7) -0.0035(7) 0.0036(7)
C6 0.0224(10) 0.0121(10) 0.0187(10) -0.0015(7) -0.0004(8) 0.0019(8)
C7 0.0372(13) 0.0180(11) 0.0236(11) -0.0062(9) -0.0035(9) 0.0024(10)
C8 0.0356(13) 0.0126(11) 0.0366(13) -0.0016(9) 0.0071(10) -0.0054(9)
C9 0.0348(13) 0.0184(11) 0.0267(12) -0.0045(9) -0.0038(10) 0.0125(9)
C10 0.0110(9) 0.0160(10) 0.0168(9) 0.0005(8) 0.0026(7) 0.0003(7)
C11 0.0128(9) 0.0182(10) 0.0166(9) -0.0019(8) 0.0015(7) -0.0010(8)
C12 0.0193(10) 0.0176(10) 0.0215(10) -0.0028(8) 0.0023(8) -0.0032(8)
C13 0.0219(11) 0.0149(10) 0.0291(12) 0.0042(8) 0.0043(9) -0.0007(8)
C14 0.0203(10) 0.0221(11) 0.0196(10) 0.0053(8) 0.0021(8) 0.0001(8)
C15 0.0158(10) 0.0202(10) 0.0164(9) 0.0007(8) 0.0027(7) -0.0018(8)
C16 0.0209(10) 0.0229(11) 0.0164(10) -0.0026(8) -0.0022(8) -0.0052(8)
C17 0.0300(12) 0.0271(12) 0.0141(10) -0.0007(9) 0.0024(8) -0.0014(9)
C18 0.0166(9) 0.0167(10) 0.0148(9) 0.0025(7) -0.0007(7) 0.0040(7)
C19 0.0164(9) 0.0189(10) 0.0104(9) -0.0024(7) -0.0012(7) 0.0058(8)
C20 0.0240(11) 0.0209(10) 0.0110(9) 0.0019(8) 0.0008(8) 0.0060(8)
C21 0.0347(13) 0.0294(13) 0.0173(10) 0.0053(9) -0.0002(9) 0.0138(10)
C22 0.0265(12) 0.0462(15) 0.0178(10) -0.0012(10) -0.0049(9) 0.0198(11)
C23 0.0154(10) 0.0430(15) 0.0202(11) -0.0093(10) -0.0025(8) 0.0080(10)
C24 0.0165(10) 0.0275(12) 0.0138(9) -0.0050(8) 0.0011(7) 0.0019(8)
C25 0.0357(13) 0.0236(12) 0.0203(11) 0.0059(9) -0.0006(9) -0.0051(9)
C26 0.0235(11) 0.0297(13) 0.0223(11) -0.0037(9) -0.0009(9) -0.0079(9)
C27 0.0145(9) 0.0150(9) 0.0108(8) 0.0019(7) 0.0007(7) 0.0023(7)
C28 0.0156(9) 0.0165(10) 0.0177(10) 0.0024(8) 0.0014(7) 0.0020(8)
C29 0.0215(11) 0.0205(11) 0.0205(10) 0.0077(8) 0.0051(8) 0.0011(8)
C30 0.0249(11) 0.0303(12) 0.0145(10) 0.0069(9) 0.0047(8) 0.0039(9)
C31 0.0224(11) 0.0244(11) 0.0124(9) -0.0013(8) -0.0026(8) 0.0045(8)
C32 0.0169(9) 0.0168(10) 0.0134(9) -0.0003(7) -0.0001(7) 0.0038(8)
C33 0.0221(10) 0.0186(11) 0.0215(10) 0.0015(8) 0.0010(8) -0.0054(8)
C34 0.0200(10) 0.0202(10) 0.0152(9) -0.0020(8) -0.0030(8) -0.0016(8)
O1 0.0159(7) 0.0134(7) 0.0254(8) 0.0016(6) -0.0017(6) -0.0001(5)
C35 0.0160(10) 0.0207(11) 0.0441(14) 0.0013(10) -0.0059(9) 0.0024(8)
C36 0.0296(14) 0.0281(14) 0.080(2) 0.0094(14) -0.0172(14) 0.0035(11)
C37 0.038(4) 0.023(3) 0.066(5) 0.018(3) -0.001(3) 0.004(2)
C38 0.029(3) 0.010(2) 0.060(5) -0.005(3) -0.008(4) 0.0000(19)
C37* 0.032(4) 0.018(3) 0.075(7) 0.001(4) -0.008(4) 0.006(3)
C38* 0.027(3) 0.011(3) 0.035(5) -0.001(3) 0.001(3) -0.002(2)
O2 0.0212(7) 0.0253(8) 0.0165(7) -0.0066(6) 0.0027(6) -0.0011(6)
C39 0.0177(10) 0.0409(14) 0.0159(10) -0.0039(9) 0.0033(8) -0.0022(9)
C40 0.0239(12) 0.0584(18) 0.0168(11) -0.0095(11) 0.0033(9) -0.0024(11)
C41 0.0308(13) 0.0457(16) 0.0283(13) -0.0196(12) 0.0029(10) 0.0061(11)
C42 0.0365(13) 0.0252(12) 0.0268(12) -0.0122(10) 0.0028(10) -0.0019(10)
C1S 0.047(3) 0.048(3) 0.017(2) -0.005(2) -0.004(2) 0.002(3)
C2S 0.052(16) 0.056(9) 0.026(12) -0.001(7) -0.010(10) 0.006(9)
C3S 0.040(3) 0.041(3) 0.031(3) -0.006(2) -0.002(2) 0.010(2)
C4S 0.035(5) 0.048(6) 0.039(7) 0.007(5) -0.007(4) -0.008(5)
C5S 0.059(4) 0.029(3) 0.034(3) -0.001(2) -0.023(3) 0.010(3)
C6S 0.043(12) 0.019(5) 0.028(11) -0.015(6) -0.007(9) 0.011(6)
C7S 0.062(7) 0.076(9) 0.031(7) -0.006(6) 0.008(5) -0.014(7)

loop_
_atom_type_symbol
_atom_type_description
_atom_type_scat_dispersion_real
_atom_type_scat_dispersion_imag
_atom_type_scat_source
C C 0.0033 0.0016 'International Tables Vol C Tables 4.2.6.8 and 6.1.1.4'
H H 0.0000 0.0000 'International Tables Vol C Tables 4.2.6.8 and 6.1.1.4'
N N 0.0061 0.0033 'International Tables Vol C Tables 4.2.6.8 and 6.1.1.4'
O O 0.0106 0.0060 'International Tables Vol C Tables 4.2.6.8 and 6.1.1.4'
Cl Cl 0.1484 0.1585 'International Tables Vol C Tables 4.2.6.8 and 6.1.1.4'
Y Y -2.7962 3.5667 'International Tables Vol C Tables 4.2.6.8 and 6.1.1.4'

loop_
_geom_angle_atom_site_label_1
_geom_angle_atom_site_label_2
_geom_angle_atom_site_label_3
_geom_angle
_geom_angle_site_symmetry_1
_geom_angle_site_symmetry_3
N1 Y1 N2 75.01(5) . .
N1 Y1 O2 173.03(5) . .
N2 Y1 O2 98.02(5) . .
N1 Y1 O1 98.85(5) . .
N2 Y1 O1 173.76(5) . .
O2 Y1 O1 88.12(5) . .
N1 Y1 Cl1 97.94(4) . .
N2 Y1 Cl1 97.30(4) . .
O2 Y1 Cl1 82.84(4) . .
O1 Y1 Cl1 82.32(4) . .
N1 Y1 Cl2 96.62(4) . .
N2 Y1 Cl2 95.35(4) . .
O2 Y1 Cl2 83.83(4) . .
O1 Y1 Cl2 86.35(4) . .
Cl1 Y1 Cl2 162.752(19) . .
C1 N1 C19 117.70(16) . .
C1 N1 Y1 133.11(13) . .
C19 N1 Y1 109.04(11) . .
C3 N2 C27 116.98(16) . .
C3 N2 Y1 130.71(12) . .
C27 N2 Y1 112.01(11) . .
C5 N3 C10 124.39(17) . .
N1 C1 C2 123.95(17) . .
N1 C1 C4 117.36(17) . .
C2 C1 C4 118.59(17) . .
C3 C2 C1 124.15(17) . .
C3 C2 C5 118.67(16) . .
C1 C2 C5 117.00(16) . .
N2 C3 C2 124.90(17) . .
N2 C3 C18 116.76(16) . .
C2 C3 C18 118.33(17) . .
C1 C4 H4A 109.5 . .
C1 C4 H4B 109.5 . .
H4A C4 H4B 109.5 . .
C1 C4 H4C 109.5 . .
H4A C4 H4C 109.5 . .
H4B C4 H4C 109.5 . .
N3 C5 C2 124.24(18) . .
N3 C5 C6 113.85(17) . .
C2 C5 C6 121.62(17) . .
C8 C6 C7 107.01(18) . .
C8 C6 C9 110.39(19) . .
C7 C6 C9 106.21(17) . .
C8 C6 C5 113.15(17) . .
C7 C6 C5 108.73(17) . .
C9 C6 C5 111.02(17) . .
C6 C7 H7A 109.5 . .
C6 C7 H7B 109.5 . .
H7A C7 H7B 109.5 . .
C6 C7 H7C 109.5 . .
H7A C7 H7C 109.5 . .
H7B C7 H7C 109.5 . .
C6 C8 H8A 109.5 . .
C6 C8 H8B 109.5 . .
H8A C8 H8B 109.5 . .
C6 C8 H8C 109.5 . .
H8A C8 H8C 109.5 . .
H8B C8 H8C 109.5 . .
C6 C9 H9A 109.5 . .
C6 C9 H9B 109.5 . .
H9A C9 H9B 109.5 . .
C6 C9 H9C 109.5 . .
H9A C9 H9C 109.5 . .
H9B C9 H9C 109.5 . .
C11 C10 C15 119.91(19) . .
C11 C10 N3 123.75(18) . .
C15 C10 N3 115.79(18) . .
C12 C11 C10 118.52(19) . .
C12 C11 C16 119.10(18) . .
C10 C11 C16 122.30(19) . .
C13 C12 C11 121.7(2) . .
C13 C12 H12A 119.2 . .
C11 C12 H12A 119.2 . .
C12 C13 C14 119.5(2) . .
C12 C13 H13A 120.2 . .
C14 C13 H13A 120.2 . .
C13 C14 C15 121.1(2) . .
C13 C14 H14A 119.5 . .
C15 C14 H14A 119.5 . .
C14 C15 C10 118.95(19) . .
C14 C15 C17 119.86(19) . .
C10 C15 C17 121.13(19) . .
C11 C16 H16A 109.5 . .
C11 C16 H16B 109.5 . .
H16A C16 H16B 109.5 . .
C11 C16 H16C 109.5 . .
H16A C16 H16C 109.5 . .
H16B C16 H16C 109.5 . .
C15 C17 H17A 109.5 . .
C15 C17 H17B 109.5 . .
H17A C17 H17B 109.5 . .
C15 C17 H17C 109.5 . .
H17A C17 H17C 109.5 . .
H17B C17 H17C 109.5 . .
C3 C18 H18A 109.5 . .
C3 C18 H18B 109.5 . .
H18A C18 H18B 109.5 . .
C3 C18 H18C 109.5 . .
H18A C18 H18C 109.5 . .
H18B C18 H18C 109.5 . .
C20 C19 C24 121.16(18) . .
C20 C19 N1 118.71(18) . .
C24 C19 N1 120.09(18) . .
C21 C20 C19 118.3(2) . .
C21 C20 C25 120.2(2) . .
C19 C20 C25 121.46(18) . .
C22 C21 C20 121.2(2) . .
C22 C21 H21A 119.4 . .
C20 C21 H21A 119.4 . .
C21 C22 C23 119.9(2) . .
C21 C22 H22A 120.1 . .
C23 C22 H22A 120.1 . .
C22 C23 C24 121.2(2) . .
C22 C23 H23A 119.4 . .
C24 C23 H23A 119.4 . .
C23 C24 C19 118.2(2) . .
C23 C24 C26 119.9(2) . .
C19 C24 C26 121.89(18) . .
C20 C25 H25A 109.5 . .
C20 C25 H25B 109.5 . .
H25A C25 H25B 109.5 . .
C20 C25 H25C 109.5 . .
H25A C25 H25C 109.5 . .
H25B C25 H25C 109.5 . .
C24 C26 H26A 109.5 . .
C24 C26 H26B 109.5 . .
H26A C26 H26B 109.5 . .
C24 C26 H26C 109.5 . .
H26A C26 H26C 109.5 . .
H26B C26 H26C 109.5 . .
C32 C27 C28 120.26(18) . .
C32 C27 N2 121.53(17) . .
C28 C27 N2 118.19(17) . .
C29 C28 C27 119.11(19) . .
C29 C28 C33 120.26(19) . .
C27 C28 C33 120.61(18) . .
C30 C29 C28 121.0(2) . .
C30 C29 H29A 119.5 . .
C28 C29 H29A 119.5 . .
C31 C30 C29 119.72(19) . .
C31 C30 H30A 120.1 . .
C29 C30 H30A 120.1 . .
C30 C31 C32 121.5(2) . .
C30 C31 H31A 119.2 . .
C32 C31 H31A 119.2 . .
C31 C32 C27 118.40(19) . .
C31 C32 C34 119.04(18) . .
C27 C32 C34 122.51(17) . .
C28 C33 H33A 109.5 . .
C28 C33 H33B 109.5 . .
H33A C33 H33B 109.5 . .
C28 C33 H33C 109.5 . .
H33A C33 H33C 109.5 . .
H33B C33 H33C 109.5 . .
C32 C34 H34A 109.5 . .
C32 C34 H34B 109.5 . .
H34A C34 H34B 109.5 . .
C32 C34 H34C 109.5 . .
H34A C34 H34C 109.5 . .
H34B C34 H34C 109.5 . .
C38 O1 C35 106.2(3) . .
C38* O1 C35 107.3(4) . .
C38 O1 Y1 127.1(3) . .
C38* O1 Y1 126.6(4) . .
C35 O1 Y1 125.02(12) . .
O1 C35 C36 106.29(19) . .
O1 C35 H35A 110.5 . .
C36 C35 H35A 110.5 . .
O1 C35 H35B 110.5 . .
C36 C35 H35B 110.5 . .
H35A C35 H35B 108.7 . .
C37* C36 C35 103.4(4) . .
C35 C36 C37 104.5(3) . .
C35 C36 H36A 110.8 . .
C37 C36 H36A 110.8 . .
C35 C36 H36B 110.8 . .
C37 C36 H36B 110.8 . .
H36A C36 H36B 108.9 . .
C37* C36 H36C 111.1 . .
C35 C36 H36C 111.1 . .
C37* C36 H36D 111.1 . .
C35 C36 H36D 111.1 . .
H36C C36 H36D 109.1 . .
C38 C37 C36 101.3(6) . .
C38 C37 H37A 111.5 . .
C36 C37 H37A 111.5 . .
C38 C37 H37B 111.5 . .
C36 C37 H37B 111.5 . .
H37A C37 H37B 109.3 . .
O1 C38 C37 103.1(7) . .
O1 C38 H38A 111.2 . .
C37 C38 H38A 111.2 . .
O1 C38 H38B 111.2 . .
C37 C38 H38B 111.2 . .
H38A C38 H38B 109.1 . .
C36 C37* C38* 100.1(7) . .
C36 C37* H37C 111.8 . .
C38* C37* H37C 111.8 . .
C36 C37* H37D 111.8 . .
C38* C37* H37D 111.8 . .
H37C C37* H37D 109.5 . .
O1 C38* C37* 103.3(8) . .
O1 C38* H38C 111.1 . .
C37* C38* H38C 111.1 . .
O1 C38* H38D 111.1 . .
C37* C38* H38D 111.1 . .
H38C C38* H38D 109.1 . .
C42 O2 C39 109.01(16) . .
C42 O2 Y1 124.96(13) . .
C39 O2 Y1 125.44(12) . .
O2 C39 C40 104.50(18) . .
O2 C39 H39A 110.9 . .
C40 C39 H39A 110.9 . .
O2 C39 H39B 110.9 . .
C40 C39 H39B 110.9 . .
H39A C39 H39B 108.9 . .
C41 C40 C39 102.03(19) . .
C41 C40 H40A 111.4 . .
C39 C40 H40A 111.4 . .
C41 C40 H40B 111.4 . .
C39 C40 H40B 111.4 . .
H40A C40 H40B 109.2 . .
C42 C41 C40 102.5(2) . .
C42 C41 H41A 111.3 . .
C40 C41 H41A 111.3 . .
C42 C41 H41B 111.3 . .
C40 C41 H41B 111.3 . .
H41A C41 H41B 109.2 . .
O2 C42 C41 104.9(2) . .
O2 C42 H42A 110.8 . .
C41 C42 H42A 110.8 . .
O2 C42 H42B 110.8 . .
C41 C42 H42B 110.8 . .
H42A C42 H42B 108.8 . .
C2S C1S C6S 120.0 . .
C2S C1S C7S 120.3(3) . .
C6S C1S C7S 119.7(3) . .
C3S C2S C1S 120.0 . .
C3S C2S H2SA 120.0 . .
C1S C2S H2SA 120.0 . .
C2S C3S C4S 120.0 . .
C2S C3S H3SA 120.0 . .
C4S C3S H3SA 120.0 . .
C5S C4S C3S 120.0 . .
C5S C4S H4SA 120.0 . .
C3S C4S H4SA 120.0 . .
C4S C5S C6S 120.0 . .
C4S C5S H5SA 120.0 . .
C6S C5S H5SA 120.0 . .
C5S C6S C1S 120.0 . .
C5S C6S H6SA 120.0 . .
C1S C6S H6SA 120.0 . .
C1S C7S H7SA 109.5 . .
C1S C7S H7SB 109.5 . .
H7SA C7S H7SB 109.5 . .
C1S C7S H7SC 109.5 . .
H7SA C7S H7SC 109.5 . .
H7SB C7S H7SC 109.5 . .

loop_
_geom_bond_atom_site_label_1
_geom_bond_atom_site_label_2
_geom_bond_distance
_geom_bond_site_symmetry_2
Y1 N1 2.3242(16) .
Y1 N2 2.3255(16) .
Y1 O2 2.3746(14) .
Y1 O1 2.4077(14) .
Y1 Cl1 2.5682(6) .
Y1 Cl2 2.5767(6) .
N1 C1 1.322(2) .
N1 C19 1.444(2) .
N2 C3 1.336(2) .
N2 C27 1.444(2) .
N3 C5 1.274(3) .
N3 C10 1.418(3) .
C1 C2 1.420(3) .
C1 C4 1.510(3) .
C2 C3 1.415(3) .
C2 C5 1.522(3) .
C3 C18 1.511(3) .
C4 H4A 0.9800 .
C4 H4B 0.9800 .
C4 H4C 0.9800 .
C5 C6 1.556(3) .
C6 C8 1.520(3) .
C6 C7 1.539(3) .
C6 C9 1.543(3) .
C7 H7A 0.9800 .
C7 H7B 0.9800 .
C7 H7C 0.9800 .
C8 H8A 0.9800 .
C8 H8B 0.9800 .
C8 H8C 0.9800 .
C9 H9A 0.9800 .
C9 H9B 0.9800 .
C9 H9C 0.9800 .
C10 C11 1.402(3) .
C10 C15 1.410(3) .
C11 C12 1.389(3) .
C11 C16 1.499(3) .
C12 C13 1.374(3) .
C12 H12A 0.9500 .
C13 C14 1.379(3) .
C13 H13A 0.9500 .
C14 C15 1.387(3) .
C14 H14A 0.9500 .
C15 C17 1.503(3) .
C16 H16A 0.9800 .
C16 H16B 0.9800 .
C16 H16C 0.9800 .
C17 H17A 0.9800 .
C17 H17B 0.9800 .
C17 H17C 0.9800 .
C18 H18A 0.9800 .
C18 H18B 0.9800 .
C18 H18C 0.9800 .
C19 C20 1.401(3) .
C19 C24 1.401(3) .
C20 C21 1.393(3) .
C20 C25 1.504(3) .
C21 C22 1.374(4) .
C21 H21A 0.9500 .
C22 C23 1.382(4) .
C22 H22A 0.9500 .
C23 C24 1.392(3) .
C23 H23A 0.9500 .
C24 C26 1.498(3) .
C25 H25A 0.9800 .
C25 H25B 0.9800 .
C25 H25C 0.9800 .
C26 H26A 0.9800 .
C26 H26B 0.9800 .
C26 H26C 0.9800 .
C27 C32 1.407(3) .
C27 C28 1.408(3) .
C28 C29 1.390(3) .
C28 C33 1.501(3) .
C29 C30 1.382(3) .
C29 H29A 0.9500 .
C30 C31 1.379(3) .
C30 H30A 0.9500 .
C31 C32 1.395(3) .
C31 H31A 0.9500 .
C32 C34 1.498(3) .
C33 H33A 0.9800 .
C33 H33B 0.9800 .
C33 H33C 0.9800 .
C34 H34A 0.9800 .
C34 H34B 0.9800 .
C34 H34C 0.9800 .
O1 C38 1.450(8) .
O1 C38* 1.443(10) .
O1 C35 1.465(3) .
C35 C36 1.513(3) .
C35 H35A 0.9900 .
C35 H35B 0.9900 .
C36 C37* 1.484(9) .
C36 C37 1.538(8) .
C36 H36A 0.9900 .
C36 H36B 0.9900 .
C36 H36C 0.9900 .
C36 H36D 0.9900 .
C37 C38 1.508(13) .
C37 H37A 0.9900 .
C37 H37B 0.9900 .
C38 H38A 0.9900 .
C38 H38B 0.9900 .
C37* C38* 1.546(15) .
C37* H37C 0.9900 .
C37* H37D 0.9900 .
C38* H38C 0.9900 .
C38* H38D 0.9900 .
O2 C42 1.464(3) .
O2 C39 1.465(3) .
C39 C40 1.511(3) .
C39 H39A 0.9900 .
C39 H39B 0.9900 .
C40 C41 1.508(4) .
C40 H40A 0.9900 .
C40 H40B 0.9900 .
C41 C42 1.498(3) .
C41 H41A 0.9900 .
C41 H41B 0.9900 .
C42 H42A 0.9900 .
C42 H42B 0.9900 .
C1S C2S 1.3900 .
C1S C6S 1.3900 .
C1S C7S 1.531(5) .
C2S C3S 1.3900 .
C2S H2SA 0.9500 .
C3S C4S 1.3900 .
C3S H3SA 0.9500 .
C4S C5S 1.3900 .
C4S H4SA 0.9500 .
C5S C6S 1.3900 .
C5S H5SA 0.9500 .
C6S H6SA 0.9500 .
C7S H7SA 0.9800 .
C7S H7SB 0.9800 .
C7S H7SC 0.9800 .
